data_1561322
loop_
_publ_author_name
'Zhang, Xiu-Mei'
'Li, Peng'
'Gao, Wei'
'Liu, Feng'
'Liu, Jie-Ping'

_publ_section_title
;
 Construction of three lanthanide metal-organic frameworks: Synthesis,
 structure, magnetic properties and highly selective sensing of metal ions
;
_journal_name_full 'Journal of Solid State Chemistry'
_journal_page_first 6
_journal_page_last 11
_journal_paper_doi 10.1016/j.jssc.2016.09.009
_journal_volume 244
_journal_year 2016
_chemical_formula_sum 'C9 H17 Dy N4 O11'
_chemical_formula_weight 519.77
_space_group_crystal_system triclinic
_space_group_IT_number 2
_space_group_name_Hall '-P 1'
_space_group_name_H-M_alt 'P -1'
_atom_sites_solution_hydrogens mixed
_cell_angle_alpha 111.817(4)
_cell_angle_beta 99.390(4)
_cell_angle_gamma 100.699(4)
_cell_formula_units_Z 2
_cell_length_a 7.4832(10)
_cell_length_b 10.9344(13)
_cell_length_c 11.4824(15)
_cell_measurement_reflns_used 9222
_cell_measurement_temperature 293(2)
_cell_measurement_theta_max 27.55
_cell_measurement_theta_min 3.06
_cell_volume 828.86(19)
_computing_cell_refinement 'Bruker SMART'
_computing_data_collection 'Bruker SMART'
_computing_data_reduction 'Bruker SAINT'
_computing_molecular_graphics 'Bruker SHELXTL'
_computing_publication_material 'Bruker SHELXTL'
_computing_structure_refinement 'SHELXL-2014/7 (Sheldrick, 2014)'
_computing_structure_solution 'Bruker SHELXTL'
_diffrn_ambient_temperature 293(2)
_diffrn_measured_fraction_theta_full 0.998
_diffrn_measured_fraction_theta_max 0.998
_diffrn_measurement_device_type 'CCD area detector'
_diffrn_measurement_method 'phi and omega scans'
_diffrn_radiation_type MoK\a
_diffrn_radiation_wavelength 0.71073
_diffrn_reflns_av_R_equivalents 0.0191
_diffrn_reflns_av_unetI/netI 0.0151
_diffrn_reflns_Laue_measured_fraction_full 0.998
_diffrn_reflns_Laue_measured_fraction_max 0.998
_diffrn_reflns_limit_h_max 8
_diffrn_reflns_limit_h_min -8
_diffrn_reflns_limit_k_max 12
_diffrn_reflns_limit_k_min -12
_diffrn_reflns_limit_l_max 13
_diffrn_reflns_limit_l_min -13
_diffrn_reflns_number 13312
_diffrn_reflns_point_group_measured_fraction_full 0.998
_diffrn_reflns_point_group_measured_fraction_max 0.998
_diffrn_reflns_theta_full 25.005
_diffrn_reflns_theta_max 25.005
_diffrn_reflns_theta_min 3.038
_diffrn_source 'fine-focus sealed tube'
_exptl_absorpt_coefficient_mu 4.573
_exptl_absorpt_correction_type none
_exptl_crystal_colour colorless
_exptl_crystal_density_diffrn 2.083
_exptl_crystal_density_method 'not measured'
_exptl_crystal_description block
_exptl_crystal_F_000 506
_exptl_crystal_size_max 0.200
_exptl_crystal_size_mid 0.100
_exptl_crystal_size_min 0.080
_refine_diff_density_max 0.594
_refine_diff_density_min -0.446
_refine_diff_density_rms 0.075
_refine_ls_extinction_coef 0.0194(5)
_refine_ls_extinction_expression Fc^*^=kFc[1+0.001xFc^2^\l^3^/sin(2\q)]^-1/4^
_refine_ls_extinction_method 'SHELXL-2014/7 (Sheldrick 2014'
_refine_ls_goodness_of_fit_ref 1.144
_refine_ls_hydrogen_treatment mixed
_refine_ls_matrix_type full
_refine_ls_number_parameters 266
_refine_ls_number_reflns 2902
_refine_ls_number_restraints 19
_refine_ls_restrained_S_all 1.141
_refine_ls_R_factor_all 0.0135
_refine_ls_R_factor_gt 0.0130
_refine_ls_shift/su_max 0.003
_refine_ls_shift/su_mean 0.000
_refine_ls_structure_factor_coef Fsqd
_refine_ls_weighting_details 'w=1/[\s^2^(Fo^2^)+(0.0126P)^2^+0.7350P] where P=(Fo^2^+2Fc^2^)/3'
_refine_ls_weighting_scheme calc
_refine_ls_wR_factor_gt 0.0321
_refine_ls_wR_factor_ref 0.0323
_reflns_Friedel_coverage 0.000
_reflns_Friedel_fraction_full .
_reflns_Friedel_fraction_max .
_reflns_number_gt 2834
_reflns_number_total 2902
_reflns_threshold_expression 'I > 2\s(I)'
_cod_data_source_file mmc6.cif
_cod_data_source_block 3
_cod_database_code 1561322
_shelx_space_group_comment
;
The symmetry employed for this shelxl refinement is uniquely defined
by the following loop, which should always be used as a source of
symmetry information in preference to the above space-group names.
They are only intended as comments.
;
_shelx_estimated_absorpt_t_min 0.462
_shelx_estimated_absorpt_t_max 0.711

loop_
_space_group_symop_operation_xyz
'x, y, z'
'-x, -y, -z'

loop_
_atom_site_label
_atom_site_type_symbol
_atom_site_fract_x
_atom_site_fract_y
_atom_site_fract_z
_atom_site_U_iso_or_equiv
_atom_site_adp_type
_atom_site_occupancy
_atom_site_site_symmetry_order
_atom_site_calc_flag
_atom_site_refinement_flags_posn
_atom_site_refinement_flags_adp
_atom_site_refinement_flags_occupancy
_atom_site_disorder_assembly
_atom_site_disorder_group
Dy1 Dy 0.66324(2) 0.75660(2) 0.66476(2) 0.01480(6) Uani 1 1 d . . . . .
C1 C 0.4399(3) 0.5670(2) 0.3422(2) 0.0185(5) Uani 1 1 d . . . . .
C2 C 0.4039(3) 0.6271(2) 0.2445(2) 0.0165(4) Uani 1 1 d . . . . .
C3 C 0.4326(3) 0.7688(2) 0.2874(2) 0.0165(4) Uani 1 1 d . . . . .
H3A H 0.4849 0.8262 0.3747 0.020 Uiso 1 1 calc R U . . .
C4 C 0.3822(3) 0.8232(2) 0.1986(2) 0.0162(4) Uani 1 1 d . . . . .
C5 C 0.3859(3) 0.9718(2) 0.2452(2) 0.0161(4) Uani 1 1 d . . . . .
C6 C 0.3081(3) 0.7371(2) 0.0676(2) 0.0185(5) Uani 1 1 d . . . . .
H6A H 0.2750 0.7739 0.0087 0.022 Uiso 1 1 calc R U . . .
C7 C 0.2827(3) 0.5957(2) 0.0235(2) 0.0175(5) Uani 1 1 d . . . . .
C8 C 0.3308(3) 0.5417(2) 0.1136(2) 0.0187(5) Uani 1 1 d . . . . .
H8A H 0.3136 0.4479 0.0855 0.022 Uiso 1 1 calc R U . . .
C9 C 0.1954(3) 0.5074(2) -0.1146(2) 0.0202(5) Uani 1 1 d . . . . .
O1 O 0.4930(3) 0.64762(18) 0.45987(16) 0.0344(5) Uani 1 1 d . . . . .
O2 O 0.4112(3) 0.43973(16) 0.30007(16) 0.0273(4) Uani 1 1 d . . . . .
O3 O 0.4748(2) 1.05673(15) 0.35782(15) 0.0196(3) Uani 1 1 d . . . . .
O4 O 0.2873(2) 1.00977(16) 0.17002(16) 0.0218(4) Uani 1 1 d . . . . .
O5 O 0.4027(3) 0.7556(2) 0.7515(3) 0.0472(6) Uani 1 1 d D . . . .
H5A H 0.371(5) 0.827(2) 0.787(4) 0.071 Uiso 1 1 d D U . . .
H5B H 0.338(5) 0.689(2) 0.759(4) 0.071 Uiso 1 1 d D U . . .
O6 O 0.8705(3) 0.8963(2) 0.6012(2) 0.0374(5) Uani 1 1 d D . . . .
H6B H 0.834(4) 0.957(3) 0.584(4) 0.056 Uiso 1 1 d D U . . .
H6C H 0.975(3) 0.893(3) 0.587(4) 0.056 Uiso 1 1 d D U . . .
O7 O 0.8760(3) 0.6284(2) 0.5733(2) 0.0422(5) Uani 1 1 d D . . . .
H7A H 0.884(5) 0.606(4) 0.4980(15) 0.063 Uiso 1 1 d D U . . .
H7B H 0.918(5) 0.584(3) 0.609(3) 0.063 Uiso 1 1 d D U . . .
O8 O 0.9184(3) 0.7919(2) 0.83685(18) 0.0302(4) Uani 1 1 d D . . . .
H8B H 0.909(4) 0.797(3) 0.9102(16) 0.045 Uiso 1 1 d D U . . .
H8C H 1.022(3) 0.839(3) 0.842(3) 0.045 Uiso 1 1 d D U . . .
O9 O 0.7043(4) 0.0247(2) 0.0932(2) 0.0556(6) Uani 1 1 d D . . . .
H9B H 0.742(6) -0.037(4) 0.099(5) 0.083 Uiso 1 1 d D U . . .
O10 O 0.0945(3) 0.1611(2) 0.9157(2) 0.0350(4) Uani 1 1 d D . . . .
H10A H -0.012(3) 0.106(3) 0.879(3) 0.052 Uiso 1 1 d D U . . .
H10B H 0.106(4) 0.226(2) 0.894(3) 0.052 Uiso 1 1 d D U . . .
O11 O 0.8284(2) 1.08862(18) 0.50469(18) 0.0290(4) Uani 1 1 d D . . . .
H11A H 0.872(4) 1.1640(18) 0.567(2) 0.043 Uiso 1 1 d D U . . .
H11B H 0.725(3) 1.081(3) 0.460(2) 0.043 Uiso 1 1 d D U . . .
N1 N 0.1138(3) 0.3733(2) -0.16322(19) 0.0258(5) Uani 1 1 d . . . . .
N2 N 0.0450(3) 0.3352(2) -0.2905(2) 0.0335(5) Uani 1 1 d . . . . .
N3 N 0.0861(4) 0.4412(2) -0.3177(2) 0.0414(6) Uani 1 1 d . . . . .
N4 N 0.1825(4) 0.5523(2) -0.2085(2) 0.0380(6) Uani 1 1 d . . . . .

loop_
_atom_site_aniso_label
_atom_site_aniso_U_11
_atom_site_aniso_U_22
_atom_site_aniso_U_33
_atom_site_aniso_U_23
_atom_site_aniso_U_13
_atom_site_aniso_U_12
Dy1 0.02307(8) 0.00934(7) 0.01240(7) 0.00513(5) 0.00298(4) 0.00529(4)
C1 0.0259(12) 0.0123(11) 0.0166(12) 0.0071(9) 0.0016(9) 0.0045(9)
C2 0.0223(11) 0.0121(10) 0.0151(11) 0.0063(9) 0.0034(9) 0.0041(9)
C3 0.0222(11) 0.0103(10) 0.0142(11) 0.0039(9) 0.0022(9) 0.0027(9)
C4 0.0205(11) 0.0118(10) 0.0162(11) 0.0059(9) 0.0046(9) 0.0041(9)
C5 0.0196(11) 0.0126(11) 0.0185(12) 0.0086(9) 0.0067(9) 0.0040(9)
C6 0.0257(12) 0.0159(11) 0.0168(11) 0.0100(9) 0.0049(9) 0.0061(9)
C7 0.0233(11) 0.0142(11) 0.0146(11) 0.0060(9) 0.0046(9) 0.0038(9)
C8 0.0278(12) 0.0092(10) 0.0172(12) 0.0041(9) 0.0047(9) 0.0042(9)
C9 0.0272(12) 0.0153(11) 0.0156(12) 0.0059(9) 0.0051(9) 0.0016(9)
O1 0.0635(13) 0.0180(9) 0.0146(9) 0.0062(7) -0.0038(8) 0.0082(9)
O2 0.0487(11) 0.0113(8) 0.0228(9) 0.0097(7) 0.0054(8) 0.0077(7)
O3 0.0251(8) 0.0111(7) 0.0181(8) 0.0039(7) 0.0001(7) 0.0043(6)
O4 0.0315(9) 0.0134(8) 0.0194(8) 0.0075(7) -0.0003(7) 0.0079(7)
O5 0.0557(14) 0.0246(10) 0.0863(17) 0.0328(12) 0.0510(13) 0.0181(10)
O6 0.0362(11) 0.0423(12) 0.0607(14) 0.0387(11) 0.0296(10) 0.0206(9)
O7 0.0717(15) 0.0526(13) 0.0316(11) 0.0276(10) 0.0305(11) 0.0471(12)
O8 0.0285(10) 0.0360(11) 0.0259(10) 0.0152(8) 0.0005(8) 0.0087(8)
O9 0.0897(19) 0.0470(14) 0.0580(15) 0.0303(12) 0.0417(14) 0.0439(13)
O10 0.0340(10) 0.0303(10) 0.0369(11) 0.0180(9) -0.0033(9) 0.0023(8)
O11 0.0232(9) 0.0264(9) 0.0303(10) 0.0068(8) 0.0025(8) 0.0052(8)
N1 0.0370(12) 0.0168(10) 0.0161(10) 0.0039(8) 0.0021(9) 0.0003(9)
N2 0.0444(14) 0.0264(12) 0.0150(11) 0.0029(9) 0.0010(10) -0.0062(10)
N3 0.0606(16) 0.0334(13) 0.0149(11) 0.0096(10) -0.0017(11) -0.0116(12)
N4 0.0606(16) 0.0252(12) 0.0158(11) 0.0105(9) -0.0018(10) -0.0111(11)

loop_
_atom_type_symbol
_atom_type_description
_atom_type_scat_dispersion_real
_atom_type_scat_dispersion_imag
_atom_type_scat_source
C C 0.0033 0.0016 'International Tables Vol C Tables 4.2.6.8 and 6.1.1.4'
Dy Dy -0.1892 4.4098 'International Tables Vol C Tables 4.2.6.8 and 6.1.1.4'
N N 0.0061 0.0033 'International Tables Vol C Tables 4.2.6.8 and 6.1.1.4'
O O 0.0106 0.0060 'International Tables Vol C Tables 4.2.6.8 and 6.1.1.4'
H H 0.0000 0.0000 'International Tables Vol C Tables 4.2.6.8 and 6.1.1.4'

loop_
_geom_angle_atom_site_label_1
_geom_angle_atom_site_label_2
_geom_angle_atom_site_label_3
_geom_angle
_geom_angle_site_symmetry_1
_geom_angle_site_symmetry_3
O1 Dy1 O2 91.58(6) . 2_666
O1 Dy1 O5 94.33(9) . .
O2 Dy1 O5 71.06(7) 2_666 .
O1 Dy1 O6 89.11(8) . .
O2 Dy1 O6 148.03(7) 2_666 .
O5 Dy1 O6 140.74(7) . .
O1 Dy1 O8 152.23(7) . .
O2 Dy1 O8 76.52(7) 2_666 .
O5 Dy1 O8 105.00(9) . .
O6 Dy1 O8 88.31(7) . .
O1 Dy1 O7 81.09(8) . .
O2 Dy1 O7 75.97(7) 2_666 .
O5 Dy1 O7 146.59(7) . .
O6 Dy1 O7 72.57(7) . .
O8 Dy1 O7 71.77(7) . .
O1 Dy1 O4 132.16(6) . 2_676
O2 Dy1 O4 124.52(6) 2_666 2_676
O5 Dy1 O4 73.09(7) . 2_676
O6 Dy1 O4 75.80(7) . 2_676
O8 Dy1 O4 73.61(6) . 2_676
O7 Dy1 O4 133.11(8) . 2_676
O1 Dy1 O3 80.10(6) . 2_676
O2 Dy1 O3 141.54(6) 2_666 2_676
O5 Dy1 O3 72.23(6) . 2_676
O6 Dy1 O3 69.90(6) . 2_676
O8 Dy1 O3 124.48(6) . 2_676
O7 Dy1 O3 137.97(6) . 2_676
O4 Dy1 O3 52.06(5) 2_676 2_676
O1 Dy1 C5 105.92(6) . 2_676
O2 Dy1 C5 139.95(6) 2_666 2_676
O5 Dy1 C5 71.90(6) . 2_676
O6 Dy1 C5 69.57(7) . 2_676
O8 Dy1 C5 99.03(7) . 2_676
O7 Dy1 C5 141.28(7) . 2_676
O4 Dy1 C5 26.27(6) 2_676 2_676
O3 Dy1 C5 25.85(6) 2_676 2_676
O1 C1 O2 124.6(2) . .
O1 C1 C2 117.68(19) . .
O2 C1 C2 117.7(2) . .
C8 C2 C3 120.2(2) . .
C8 C2 C1 120.10(19) . .
C3 C2 C1 119.6(2) . .
C4 C3 C2 119.7(2) . .
C4 C3 H3A 120.2 . .
C2 C3 H3A 120.2 . .
C6 C4 C3 120.0(2) . .
C6 C4 C5 119.4(2) . .
C3 C4 C5 120.3(2) . .
O3 C5 O4 119.86(19) . .
O3 C5 C4 121.41(19) . .
O4 C5 C4 118.6(2) . .
O3 C5 Dy1 61.40(11) . 2_676
O4 C5 Dy1 58.66(11) . 2_676
C4 C5 Dy1 171.63(15) . 2_676
C4 C6 C7 120.7(2) . .
C4 C6 H6A 119.6 . .
C7 C6 H6A 119.6 . .
C8 C7 C6 118.9(2) . .
C8 C7 C9 121.8(2) . .
C6 C7 C9 119.1(2) . .
C2 C8 C7 120.5(2) . .
C2 C8 H8A 119.7 . .
C7 C8 H8A 119.7 . .
N1 C9 N4 110.7(2) . .
N1 C9 C7 125.2(2) . .
N4 C9 C7 124.1(2) . .
C1 O1 Dy1 161.03(18) . .
C1 O2 Dy1 148.56(16) . 2_666
C5 O3 Dy1 92.75(13) . 2_676
C5 O4 Dy1 95.07(13) . 2_676
Dy1 O5 H5A 122(2) . .
Dy1 O5 H5B 126(2) . .
H5A O5 H5B 111.3(18) . .
Dy1 O6 H6B 118(2) . .
Dy1 O6 H6C 131(2) . .
H6B O6 H6C 111.3(17) . .
Dy1 O7 H7A 124(2) . .
Dy1 O7 H7B 118(2) . .
H7A O7 H7B 114.7(18) . .
Dy1 O8 H8B 125(2) . .
Dy1 O8 H8C 117(2) . .
H8B O8 H8C 110.7(17) . .
H10A O10 H10B 111.1(17) . .
H11A O11 H11B 113.3(17) . .
C9 N1 N2 105.5(2) . .
N3 N2 N1 109.3(2) . .
N2 N3 N4 109.5(2) . .
C9 N4 N3 105.0(2) . .

loop_
_geom_bond_atom_site_label_1
_geom_bond_atom_site_label_2
_geom_bond_distance
_geom_bond_site_symmetry_2
Dy1 O1 2.2253(17) .
Dy1 O2 2.3143(16) 2_666
Dy1 O5 2.3301(19) .
Dy1 O6 2.3643(18) .
Dy1 O8 2.3721(18) .
Dy1 O7 2.4257(19) .
Dy1 O4 2.4657(16) 2_676
Dy1 O3 2.5277(15) 2_676
Dy1 C5 2.876(2) 2_676
C1 O1 1.253(3) .
C1 O2 1.254(3) .
C1 C2 1.510(3) .
C2 C8 1.389(3) .
C2 C3 1.401(3) .
C3 C4 1.395(3) .
C3 H3A 0.9300 .
C4 C6 1.392(3) .
C4 C5 1.504(3) .
C5 O3 1.255(3) .
C5 O4 1.278(3) .
C5 Dy1 2.876(2) 2_676
C6 C7 1.401(3) .
C6 H6A 0.9300 .
C7 C8 1.399(3) .
C7 C9 1.471(3) .
C8 H8A 0.9300 .
C9 N1 1.335(3) .
C9 N4 1.338(3) .
O2 Dy1 2.3143(16) 2_666
O3 Dy1 2.5277(15) 2_676
O4 Dy1 2.4657(16) 2_676
O5 H5A 0.831(10) .
O5 H5B 0.832(10) .
O6 H6B 0.832(10) .
O6 H6C 0.831(10) .
O7 H7A 0.823(10) .
O7 H7B 0.817(10) .
O8 H8B 0.838(10) .
O8 H8C 0.830(10) .
O9 H9B 0.797(19) .
O10 H10A 0.837(10) .
O10 H10B 0.831(10) .
O11 H11A 0.828(10) .
O11 H11B 0.825(10) .
N1 N2 1.341(3) .
N2 N3 1.305(3) .
N3 N4 1.347(3) .

loop_
_geom_hbond_atom_site_label_D
_geom_hbond_atom_site_label_H
_geom_hbond_atom_site_label_A
_geom_hbond_distance_DH
_geom_hbond_distance_HA
_geom_hbond_distance_DA
_geom_hbond_angle_DHA
_geom_hbond_site_symmetry_A
O5 H5A O9 0.831(10) 1.944(15) 2.754(3) 165(4) 2_666
O5 H5B N4 0.832(10) 1.912(12) 2.741(3) 174(4) 1_556
O6 H6B O11 0.832(10) 1.978(17) 2.759(3) 156(3) .
O6 H6C O11 0.831(10) 1.966(18) 2.736(3) 154(3) 2_776
O7 H7A N3 0.823(10) 2.000(10) 2.822(3) 178(4) 2_665
O7 H7B N3 0.817(10) 2.467(14) 3.268(3) 167(3) 1_656
O8 H8B O10 0.838(10) 1.884(12) 2.714(3) 171(3) 2_667
O8 H8C O9 0.830(10) 2.123(14) 2.933(4) 165(3) 2_766
O9 H9B O10 0.797(19) 1.97(3) 2.728(3) 159(5) 2_656
O10 H10A O4 0.837(10) 2.069(13) 2.891(3) 167(4) 2_566
O10 H10B N1 0.831(10) 1.947(11) 2.776(3) 176(3) 1_556
O11 H11A N2 0.828(10) 1.996(12) 2.802(3) 164(3) 1_666
O11 H11B O3 0.825(10) 1.956(10) 2.780(2) 177(3) .

loop_
_geom_torsion_atom_site_label_1
_geom_torsion_atom_site_label_2
_geom_torsion_atom_site_label_3
_geom_torsion_atom_site_label_4
_geom_torsion
_geom_torsion_site_symmetry_1
_geom_torsion_site_symmetry_2
_geom_torsion_site_symmetry_3
_geom_torsion_site_symmetry_4
O1 C1 C2 C8 -175.0(2) . . . .
O2 C1 C2 C8 3.8(3) . . . .
O1 C1 C2 C3 0.7(3) . . . .
O2 C1 C2 C3 179.5(2) . . . .
C8 C2 C3 C4 1.9(3) . . . .
C1 C2 C3 C4 -173.8(2) . . . .
C2 C3 C4 C6 -1.5(3) . . . .
C2 C3 C4 C5 171.2(2) . . . .
C6 C4 C5 O3 -169.7(2) . . . .
C3 C4 C5 O3 17.6(3) . . . .
C6 C4 C5 O4 14.2(3) . . . .
C3 C4 C5 O4 -158.5(2) . . . .
C3 C4 C6 C7 0.1(3) . . . .
C5 C4 C6 C7 -172.6(2) . . . .
C4 C6 C7 C8 0.9(3) . . . .
C4 C6 C7 C9 177.0(2) . . . .
C3 C2 C8 C7 -0.8(4) . . . .
C1 C2 C8 C7 174.8(2) . . . .
C6 C7 C8 C2 -0.5(3) . . . .
C9 C7 C8 C2 -176.6(2) . . . .
C8 C7 C9 N1 16.6(4) . . . .
C6 C7 C9 N1 -159.5(2) . . . .
C8 C7 C9 N4 -165.5(3) . . . .
C6 C7 C9 N4 18.5(4) . . . .
O2 C1 O1 Dy1 55.9(7) . . . .
C2 C1 O1 Dy1 -125.5(4) . . . .
O1 C1 O2 Dy1 25.0(5) . . . 2_666
C2 C1 O2 Dy1 -153.6(2) . . . 2_666
O4 C5 O3 Dy1 5.2(2) . . . 2_676
C4 C5 O3 Dy1 -170.89(18) . . . 2_676
O3 C5 O4 Dy1 -5.3(2) . . . 2_676
C4 C5 O4 Dy1 170.86(17) . . . 2_676
N4 C9 N1 N2 -1.4(3) . . . .
C7 C9 N1 N2 176.8(2) . . . .
C9 N1 N2 N3 1.0(3) . . . .
N1 N2 N3 N4 -0.3(3) . . . .
N1 C9 N4 N3 1.2(3) . . . .
C7 C9 N4 N3 -177.1(2) . . . .
N2 N3 N4 C9 -0.5(3) . . . .
